data_4305863
loop_
_publ_author_name
'Anthony G. M. Barrett'
'Mark R. Crimmin'
'Michael S. Hill'
'Peter B. Hitchcock'
'Gabriele Kociok-K\"ohn'
'Panayiotis A. Procopiou'

_publ_contact_author_address
;
Department of Chemistry
University of Bath
Bath, BA2 7AY
United Kingdom
;
_publ_contact_author_email m.s.hill@bath.ac.uk
_publ_contact_author_fax '44 1225 82 6231'
_publ_contact_author_name 'Michael S. Hill'
_publ_contact_author_phone '44 1225 38 3394'
_publ_section_title
;
Triazenide Complexes of the Heavier Alkaline Earths: Synthesis,
Characterization, And Suitability for Hydroamination Catalysis
;
_journal_name_full 'Inorganic Chemistry'
_journal_page_first 7366
_journal_page_last 7376
_journal_paper_doi 10.1021/ic800789x
_journal_volume 47
_journal_year 2008
_chemical_formula_moiety 'C52 H99 Ba K N5 O4 Si4'
_chemical_formula_sum 'C52 H99 Ba K N5 O4 Si4'
_chemical_formula_weight 1147.16
_chemical_name_systematic
;

 ?

;
_space_group_IT_number 14
_symmetry_cell_setting monoclinic
_symmetry_space_group_name_Hall '-P 2yn'
_symmetry_space_group_name_H-M 'P 1 21/n 1'
_atom_sites_solution_hydrogens geom
_atom_sites_solution_primary direct
_atom_sites_solution_secondary difmap
_audit_creation_method SHELXL-97
_cell_angle_alpha 90.00
_cell_angle_beta 107.9340(10)
_cell_angle_gamma 90.00
_cell_formula_units_Z 4
_cell_length_a 19.7430(5)
_cell_length_b 16.5050(5)
_cell_length_c 21.2450(8)
_cell_measurement_reflns_used 48107
_cell_measurement_temperature 150(2)
_cell_measurement_theta_max 25.028
_cell_measurement_theta_min 2.910
_cell_volume 6586.5(4)
_computing_cell_refinement 'HKL Scalepack (Otwinski & Minor, 1997)'
_computing_data_collection 'Collect (Nonius BV, 1997-2000)'
_computing_data_reduction
;

 DENZO-SCALEPACK Z. Otwinowski and W. Minor, " 

 Processing of X-ray Diffraction Data Collected in Oscillation Mode ", 

 Methods in Enzymology, Volume 276: Macromolecular Crystallography, 

 part A, p.307-326, 1997,C.W. Carter, Jr. & R. M. Sweet, Eds., Academic Press.

;
_computing_molecular_graphics 'ORTEP3 for Windows - Farrugia, L. J. J. Appl. Crystallogr. 1997, 30, 565'
_computing_publication_material
;

 'WinGX publication routines, Farrugia, 

 L. J., J. Appl. Crystallogr., 1999, 32, 837-838

;
_computing_structure_refinement
;

 SHELXL97 -Program for Crystal Structure Analysis (Release 97-2). 

 Sheldrick, G.M., Instit\"ut f\"ur Anorganische Chemie der Universit\"at, 

 Tammanstrasse 4, D-3400 G\"ottingen, Germany, 1998 

;
_computing_structure_solution
; 

 SIR97- Altomare A., Burla M.C., Camalli M., Cascarano G.L., Giacovazzo C. , 

 Guagliardi A., Moliterni A.G.G., Polidori G.,Spagna R. 

 (1999) J. Appl. Cryst. 32, 115-119

;
_diffrn_ambient_temperature 150(2)
_diffrn_measured_fraction_theta_full 0.991
_diffrn_measured_fraction_theta_max 0.991
_diffrn_measurement_device_type 'Nonius Kappa CCD'
_diffrn_measurement_method '202 1.3 degree images with \f and\w scans'
_diffrn_radiation_monochromator graphite
_diffrn_radiation_source 'fine-focus sealed tube'
_diffrn_radiation_type MoK\a
_diffrn_radiation_wavelength 0.71073
_diffrn_reflns_av_R_equivalents 0.1594
_diffrn_reflns_av_sigmaI/netI 0.1754
_diffrn_reflns_limit_h_max 22
_diffrn_reflns_limit_h_min -23
_diffrn_reflns_limit_k_max 19
_diffrn_reflns_limit_k_min -18
_diffrn_reflns_limit_l_max 25
_diffrn_reflns_limit_l_min -22
_diffrn_reflns_number 46651
_diffrn_reflns_theta_full 25.10
_diffrn_reflns_theta_max 25.10
_diffrn_reflns_theta_min 2.93
_diffrn_standards_decay_% 0
_diffrn_standards_number 0
_exptl_absorpt_coefficient_mu 0.779
_exptl_absorpt_correction_T_max 0.9262
_exptl_absorpt_correction_T_min 0.6739
_exptl_absorpt_correction_type multi-scan
_exptl_absorpt_process_details
;

multi-scan from symmetry-related measurements 

 Sortav (Blessing 1995)

;
_exptl_crystal_density_diffrn 1.157
_exptl_crystal_density_method 'not measured'
_exptl_crystal_F_000 2436
_exptl_crystal_size_max 0.55
_exptl_crystal_size_mid 0.25
_exptl_crystal_size_min 0.10
_refine_diff_density_max 1.525
_refine_diff_density_min -0.707
_refine_diff_density_rms 0.102
_refine_ls_extinction_method none
_refine_ls_goodness_of_fit_ref 0.989
_refine_ls_hydrogen_treatment constr
_refine_ls_matrix_type full
_refine_ls_number_parameters 605
_refine_ls_number_reflns 11625
_refine_ls_number_restraints 4
_refine_ls_restrained_S_all 0.990
_refine_ls_R_factor_all 0.2108
_refine_ls_R_factor_gt 0.0798
_refine_ls_shift/su_max 0.003
_refine_ls_shift/su_mean 0.000
_refine_ls_structure_factor_coef Fsqd
_refine_ls_weighting_details 'calc w=1/[\s^2^(Fo^2^)+(0.1155P)^2^+0.0000P] where P=(Fo^2^+2Fc^2^)/3'
_refine_ls_weighting_scheme calc
_refine_ls_wR_factor_gt 0.1818
_refine_ls_wR_factor_ref 0.2364
_reflns_number_gt 4935
_reflns_number_total 11625
_reflns_threshold_expression >2sigma(I)
_cod_data_source_file ic800789x-file001_1.cif
_cod_data_source_block k08msh18
_cod_database_code 4305863

loop_
_symmetry_equiv_pos_as_xyz
'x, y, z'
'-x+1/2, y+1/2, -z+1/2'
'-x, -y, -z'
'x-1/2, -y-1/2, z-1/2'

loop_
_atom_site_label
_atom_site_type_symbol
_atom_site_fract_x
_atom_site_fract_y
_atom_site_fract_z
_atom_site_U_iso_or_equiv
_atom_site_adp_type
_atom_site_occupancy
_atom_site_symmetry_multiplicity
_atom_site_calc_flag
_atom_site_refinement_flags
_atom_site_disorder_assembly
_atom_site_disorder_group
Ba Ba 0.47371(3) 0.22842(3) 0.23550(3) 0.0651(2) Uani 1 1 d . . .
Si1 Si 0.47238(14) 0.14811(17) 0.39756(14) 0.0762(8) Uani 1 1 d . . .
Si2 Si 0.59489(17) 0.0875(2) 0.35101(18) 0.1038(11) Uani 1 1 d . . .
Si3 Si 0.41430(15) 0.04132(19) 0.13693(16) 0.0930(10) Uani 1 1 d . . .
Si4 Si 0.4794(2) 0.1628(2) 0.07100(17) 0.1123(12) Uani 1 1 d . . .
K K 0.58492(11) 0.60558(12) 0.29601(12) 0.0833(7) Uani 1 1 d . . .
N1 N 0.5228(3) 0.1442(4) 0.3477(3) 0.0686(19) Uani 1 1 d . . .
N2 N 0.4511(4) 0.1294(5) 0.1314(4) 0.082(2) Uani 1 1 d . . .
N3 N 0.5564(4) 0.3699(4) 0.2574(3) 0.0636(19) Uani 1 1 d . . .
N4 N 0.4893(5) 0.4017(5) 0.2427(4) 0.084(3) Uani 1 1 d . . .
N5 N 0.4885(4) 0.4744(6) 0.2495(3) 0.078(2) Uani 1 1 d . . .
C1 C 0.5170(7) 0.1901(9) 0.4823(6) 0.131(5) Uani 1 1 d . . .
H1A H 0.5393 0.2421 0.4784 0.196 Uiso 1 1 calc R . .
H1B H 0.5535 0.1520 0.5073 0.196 Uiso 1 1 calc R . .
H1C H 0.4815 0.1981 0.5054 0.196 Uiso 1 1 calc R . .
C2 C 0.4322(6) 0.0482(6) 0.4109(6) 0.115(4) Uani 1 1 d . . .
H2A H 0.4078 0.0235 0.3679 0.172 Uiso 1 1 calc R . .
H2B H 0.3980 0.0574 0.4352 0.172 Uiso 1 1 calc R . .
H2C H 0.4700 0.0119 0.4364 0.172 Uiso 1 1 calc R . .
C3 C 0.3925(5) 0.2166(6) 0.3564(6) 0.093(3) Uani 1 1 d . . .
C4 C 0.6269(5) 0.1162(8) 0.2781(6) 0.130(5) Uani 1 1 d . . .
H4A H 0.5893 0.1046 0.2366 0.195 Uiso 1 1 calc R . .
H4B H 0.6695 0.0847 0.2798 0.195 Uiso 1 1 calc R . .
H4C H 0.6384 0.1742 0.2803 0.195 Uiso 1 1 calc R . .
C5 C 0.5795(7) -0.0240(7) 0.3438(7) 0.152(6) Uani 1 1 d . . .
H5A H 0.5381 -0.0356 0.3053 0.227 Uiso 1 1 calc R . .
H5B H 0.5706 -0.0442 0.3839 0.227 Uiso 1 1 calc R . .
H5C H 0.6216 -0.0509 0.3384 0.227 Uiso 1 1 calc R . .
C6 C 0.6733(7) 0.0984(10) 0.4263(7) 0.167(7) Uani 1 1 d . . .
H6A H 0.6859 0.1558 0.4336 0.250 Uiso 1 1 calc R . .
H6B H 0.7137 0.0684 0.4203 0.250 Uiso 1 1 calc R . .
H6C H 0.6616 0.0768 0.4647 0.250 Uiso 1 1 calc R . .
C7 C 0.3817(6) 0.0401(6) 0.2106(5) 0.103(4) Uani 1 1 d . . .
H7A H 0.3503 0.0866 0.2086 0.155 Uiso 1 1 calc R . .
H7B H 0.4224 0.0432 0.2510 0.155 Uiso 1 1 calc R . .
H7C H 0.3554 -0.0101 0.2108 0.155 Uiso 1 1 calc R . .
C8 C 0.4753(6) -0.0476(7) 0.1438(6) 0.117(4) Uani 1 1 d . . .
H8A H 0.4932 -0.0484 0.1056 0.176 Uiso 1 1 calc R . .
H8B H 0.4491 -0.0978 0.1448 0.176 Uiso 1 1 calc R . .
H8C H 0.5154 -0.0430 0.1845 0.176 Uiso 1 1 calc R . .
C9 C 0.3315(6) 0.0138(8) 0.0652(6) 0.142(6) Uani 1 1 d . . .
H9A H 0.3436 0.0130 0.0238 0.212 Uiso 1 1 calc R . .
H9B H 0.2942 0.0541 0.0621 0.212 Uiso 1 1 calc R . .
H9C H 0.3144 -0.0398 0.0731 0.212 Uiso 1 1 calc R . .
C10 C 0.5633(7) 0.1229(12) 0.0697(9) 0.207(9) Uani 1 1 d . . .
H10A H 0.5600 0.0638 0.0654 0.311 Uiso 1 1 calc R . .
H10B H 0.6002 0.1373 0.1108 0.311 Uiso 1 1 calc R . .
H10C H 0.5755 0.1457 0.0320 0.311 Uiso 1 1 calc R . .
C11 C 0.4166(9) 0.1485(17) -0.0141(7) 0.273(14) Uani 1 1 d . . .
H11A H 0.3694 0.1689 -0.0158 0.410 Uiso 1 1 calc R . .
H11B H 0.4133 0.0907 -0.0253 0.410 Uiso 1 1 calc R . .
H11C H 0.4341 0.1784 -0.0458 0.410 Uiso 1 1 calc R . .
C12 C 0.4885(15) 0.2754(10) 0.0762(10) 0.264(14) Uani 1 1 d . . .
H12A H 0.4433 0.2996 0.0766 0.396 Uiso 1 1 calc R . .
H12B H 0.5010 0.2956 0.0378 0.396 Uiso 1 1 calc R . .
H12C H 0.5260 0.2903 0.1169 0.396 Uiso 1 1 calc R . .
O1 O 0.3278(3) 0.2612(4) 0.1813(4) 0.099(2) Uani 1 1 d . . .
C13 C 0.2799(7) 0.2272(8) 0.1244(8) 0.157(7) Uani 1 1 d . . .
H13A H 0.3037 0.2215 0.0899 0.189 Uiso 1 1 calc R . .
H13B H 0.2661 0.1725 0.1350 0.189 Uiso 1 1 calc R . .
C14 C 0.2208(9) 0.2731(10) 0.1007(9) 0.194(9) Uani 1 1 d . . .
H14A H 0.1785 0.2432 0.1040 0.233 Uiso 1 1 calc R . .
H14B H 0.2134 0.2866 0.0537 0.233 Uiso 1 1 calc R . .
C15 C 0.2306(7) 0.3462(9) 0.1397(8) 0.150(6) Uani 1 1 d . . .
H15A H 0.1868 0.3608 0.1504 0.180 Uiso 1 1 calc R . .
H15B H 0.2447 0.3921 0.1164 0.180 Uiso 1 1 calc R . .
C16 C 0.2901(7) 0.3232(9) 0.2013(7) 0.140(5) Uani 1 1 d . . .
H16A H 0.3214 0.3702 0.2186 0.168 Uiso 1 1 calc R . .
H16B H 0.2706 0.3035 0.2362 0.168 Uiso 1 1 calc R . .
C17 C 0.4089(6) 0.5012(6) 0.2300(7) 0.099(4) Uani 1 1 d . . .
C18 C 0.3770(7) 0.5097(8) 0.2803(8) 0.123(5) Uani 1 1 d . . .
C19 C 0.3114(8) 0.5446(8) 0.2636(9) 0.135(5) Uani 1 1 d . . .
H19 H 0.2909 0.5572 0.2974 0.163 Uiso 1 1 calc R . .
C20 C 0.2741(7) 0.5620(9) 0.1988(10) 0.145(6) Uani 1 1 d . . .
H20 H 0.2263 0.5803 0.1883 0.174 Uiso 1 1 calc R . .
C21 C 0.3062(8) 0.5528(8) 0.1462(9) 0.151(6) Uani 1 1 d . . .
H21 H 0.2818 0.5688 0.1020 0.181 Uiso 1 1 calc R . .
C22 C 0.3747(6) 0.5194(7) 0.1634(7) 0.108(4) Uani 1 1 d . . .
C23 C 0.4178(8) 0.4950(11) 0.3545(7) 0.134(5) Uani 1 1 d . . .
H23 H 0.4604 0.4609 0.3571 0.161 Uiso 1 1 calc R . .
C24 C 0.3695(9) 0.4468(8) 0.3875(8) 0.170(7) Uani 1 1 d . . .
H24A H 0.3956 0.4373 0.4343 0.256 Uiso 1 1 calc R . .
H24B H 0.3563 0.3947 0.3649 0.256 Uiso 1 1 calc R . .
H24C H 0.3264 0.4782 0.3841 0.256 Uiso 1 1 calc R . .
C25 C 0.4438(8) 0.5740(10) 0.3894(8) 0.163(6) Uani 1 1 d . . .
H25A H 0.4702 0.5633 0.4358 0.244 Uiso 1 1 calc R . .
H25B H 0.4029 0.6089 0.3870 0.244 Uiso 1 1 calc R . .
H25C H 0.4750 0.6011 0.3680 0.244 Uiso 1 1 calc R . .
C26 C 0.4101(8) 0.5089(12) 0.1084(7) 0.158(6) Uani 1 1 d . . .
H26 H 0.4576 0.4836 0.1300 0.189 Uiso 1 1 calc R . .
C27 C 0.4251(11) 0.5914(14) 0.0784(12) 0.268(13) Uani 1 1 d . . .
H27A H 0.4528 0.6268 0.1141 0.403 Uiso 1 1 calc R . .
H27B H 0.3799 0.6176 0.0549 0.403 Uiso 1 1 calc R . .
H27C H 0.4522 0.5812 0.0475 0.403 Uiso 1 1 calc R . .
C28 C 0.3669(11) 0.4464(17) 0.0559(9) 0.269(14) Uani 1 1 d . . .
H28A H 0.3596 0.3968 0.0783 0.403 Uiso 1 1 calc R . .
H28B H 0.3935 0.4335 0.0251 0.403 Uiso 1 1 calc R . .
H28C H 0.3207 0.4697 0.0314 0.403 Uiso 1 1 calc R . .
C29 C 0.6170(4) 0.4214(5) 0.2808(5) 0.066(3) Uani 1 1 d . . .
C30 C 0.6482(4) 0.4303(5) 0.3498(5) 0.066(2) Uani 1 1 d . . .
C31 C 0.7114(5) 0.4744(6) 0.3712(7) 0.100(4) Uani 1 1 d . . .
H31 H 0.7347 0.4806 0.4173 0.120 Uiso 1 1 calc R . .
C32 C 0.7414(6) 0.5100(6) 0.3253(9) 0.102(4) Uani 1 1 d . . .
H32 H 0.7837 0.5414 0.3400 0.123 Uiso 1 1 calc R . .
C33 C 0.7085(7) 0.4982(7) 0.2597(9) 0.111(4) Uani 1 1 d . . .
H33 H 0.7293 0.5217 0.2292 0.133 Uiso 1 1 calc R . .
C34 C 0.6471(5) 0.4546(5) 0.2348(6) 0.078(3) Uani 1 1 d . . .
C35 C 0.6133(7) 0.4457(8) 0.1612(6) 0.113(4) Uani 1 1 d . . .
H35 H 0.5653 0.4205 0.1532 0.136 Uiso 1 1 calc R . .
C36 C 0.6037(11) 0.5244(12) 0.1224(9) 0.226(10) Uani 1 1 d . . .
H36A H 0.5800 0.5133 0.0754 0.339 Uiso 1 1 calc R . .
H36B H 0.6504 0.5489 0.1278 0.339 Uiso 1 1 calc R . .
H36C H 0.5745 0.5618 0.1389 0.339 Uiso 1 1 calc R . .
C37 C 0.6588(9) 0.3877(16) 0.1339(9) 0.275(14) Uani 1 1 d . . .
H37A H 0.6361 0.3799 0.0863 0.413 Uiso 1 1 calc R . .
H37B H 0.6630 0.3353 0.1565 0.413 Uiso 1 1 calc R . .
H37C H 0.7064 0.4110 0.1415 0.413 Uiso 1 1 calc R . .
C38 C 0.6176(5) 0.3885(6) 0.3975(4) 0.072(3) Uani 1 1 d . . .
H38 H 0.5680 0.3718 0.3725 0.086 Uiso 1 1 calc R . .
C39 C 0.6137(9) 0.4412(9) 0.4513(7) 0.157(6) Uani 1 1 d . . .
H39A H 0.5858 0.4896 0.4330 0.236 Uiso 1 1 calc R . .
H39B H 0.6618 0.4573 0.4777 0.236 Uiso 1 1 calc R . .
H39C H 0.5907 0.4121 0.4795 0.236 Uiso 1 1 calc R . .
C40 C 0.6583(7) 0.3145(9) 0.4231(8) 0.166(7) Uani 1 1 d . . .
H40A H 0.6373 0.2871 0.4535 0.249 Uiso 1 1 calc R . .
H40B H 0.7078 0.3288 0.4466 0.249 Uiso 1 1 calc R . .
H40C H 0.6569 0.2782 0.3862 0.249 Uiso 1 1 calc R . .
O2 O 0.4834(5) 0.7149(5) 0.2831(6) 0.140(3) Uani 1 1 d . . .
C41 C 0.4209(12) 0.7280(11) 0.2337(13) 0.215(11) Uani 1 1 d . . .
H41A H 0.4335 0.7414 0.1933 0.258 Uiso 1 1 calc R . .
H41B H 0.3953 0.6756 0.2252 0.258 Uiso 1 1 calc R . .
C42 C 0.3731(13) 0.7848(16) 0.2395(19) 0.30(2) Uani 1 1 d . . .
H42A H 0.3320 0.7610 0.2502 0.363 Uiso 1 1 calc R . .
H42B H 0.3565 0.8201 0.2000 0.363 Uiso 1 1 calc R . .
C43 C 0.4274(14) 0.8290(17) 0.3007(19) 0.299(17) Uani 1 1 d . . .
H43A H 0.4429 0.8810 0.2863 0.359 Uiso 1 1 calc R . .
H43B H 0.4040 0.8408 0.3348 0.359 Uiso 1 1 calc R . .
C44 C 0.4853(15) 0.7796(12) 0.3268(14) 0.264(13) Uani 1 1 d . . .
H44A H 0.4846 0.7582 0.3701 0.317 Uiso 1 1 calc R . .
H44B H 0.5297 0.8110 0.3337 0.317 Uiso 1 1 calc R . .
O3 O 0.6583(5) 0.6805(5) 0.4085(5) 0.128(3) Uani 1 1 d D . .
C45 C 0.6657(15) 0.6795(16) 0.4685(12) 0.285(16) Uani 1 1 d D . .
H45A H 0.6671 0.6224 0.4831 0.342 Uiso 1 1 calc R . .
H45B H 0.6235 0.7053 0.4759 0.342 Uiso 1 1 calc R . .
C46 C 0.7310(14) 0.7215(15) 0.5104(11) 0.257(13) Uani 1 1 d D . .
H46A H 0.7270 0.7406 0.5532 0.308 Uiso 1 1 calc R . .
H46B H 0.7751 0.6894 0.5171 0.308 Uiso 1 1 calc R . .
C47 C 0.7228(17) 0.7848(12) 0.4627(12) 0.34(2) Uani 1 1 d D . .
H47A H 0.7645 0.8214 0.4726 0.402 Uiso 1 1 calc R . .
H47B H 0.6785 0.8163 0.4559 0.402 Uiso 1 1 calc R . .
C48 C 0.7190(13) 0.7270(17) 0.4067(12) 0.299(17) Uani 1 1 d D . .
H48A H 0.7107 0.7556 0.3640 0.358 Uiso 1 1 calc R . .
H48B H 0.7624 0.6931 0.4157 0.358 Uiso 1 1 calc R . .
O4 O 0.6341(5) 0.7128(5) 0.2270(6) 0.157(4) Uani 1 1 d . . .
C49 C 0.7002(9) 0.7171(9) 0.2158(13) 0.255(14) Uani 1 1 d . . .
H49A H 0.7386 0.7061 0.2576 0.306 Uiso 1 1 calc R . .
H49B H 0.7028 0.6753 0.1832 0.306 Uiso 1 1 calc R . .
C50 C 0.7098(7) 0.7924(7) 0.1925(8) 0.131(5) Uani 1 1 d . . .
H50A H 0.7057 0.7897 0.1449 0.158 Uiso 1 1 calc R . .
H50B H 0.7574 0.8140 0.2171 0.158 Uiso 1 1 calc R . .
C51 C 0.6536(6) 0.8441(7) 0.2029(7) 0.121(4) Uani 1 1 d . . .
H51A H 0.6362 0.8840 0.1667 0.145 Uiso 1 1 calc R . .
H51B H 0.6701 0.8730 0.2458 0.145 Uiso 1 1 calc R . .
C52 C 0.5987(8) 0.7834(8) 0.2025(9) 0.158(7) Uani 1 1 d . . .
H52A H 0.5698 0.8017 0.2305 0.190 Uiso 1 1 calc R . .
H52B H 0.5666 0.7751 0.1569 0.190 Uiso 1 1 calc R . .

loop_
_atom_site_aniso_label
_atom_site_aniso_U_11
_atom_site_aniso_U_22
_atom_site_aniso_U_33
_atom_site_aniso_U_23
_atom_site_aniso_U_13
_atom_site_aniso_U_12
Ba 0.0574(4) 0.0793(4) 0.0579(4) -0.0166(3) 0.0164(3) -0.0061(3)
Si1 0.0688(17) 0.0908(18) 0.0673(19) -0.0034(14) 0.0186(15) -0.0099(14)
Si2 0.075(2) 0.123(3) 0.095(3) -0.0246(19) 0.0003(19) 0.0271(17)
Si3 0.079(2) 0.092(2) 0.087(2) -0.0348(17) -0.0056(17) 0.0213(16)
Si4 0.123(3) 0.142(3) 0.073(2) -0.020(2) 0.031(2) 0.018(2)
K 0.0743(14) 0.0658(12) 0.1116(19) 0.0039(12) 0.0315(13) -0.0042(10)
N1 0.058(4) 0.084(5) 0.061(5) -0.011(4) 0.015(4) -0.002(4)
N2 0.078(5) 0.115(6) 0.052(5) -0.010(4) 0.018(4) 0.022(5)
N3 0.053(4) 0.077(5) 0.064(5) 0.009(4) 0.023(4) 0.020(4)
N4 0.152(9) 0.062(5) 0.046(5) 0.001(4) 0.041(5) 0.012(5)
N5 0.082(6) 0.098(7) 0.056(6) -0.002(4) 0.023(4) -0.013(5)
C1 0.125(10) 0.192(12) 0.079(9) -0.032(8) 0.036(8) -0.051(9)
C2 0.115(9) 0.105(8) 0.108(10) 0.038(7) 0.011(8) 0.007(7)
C3 0.091(7) 0.082(7) 0.125(10) 0.011(6) 0.059(7) 0.010(5)
C4 0.065(7) 0.206(13) 0.123(11) -0.039(9) 0.035(7) 0.025(8)
C5 0.171(13) 0.110(9) 0.141(13) -0.017(8) 0.000(10) 0.063(9)
C6 0.112(10) 0.217(15) 0.127(12) -0.027(11) -0.027(9) 0.075(10)
C7 0.087(7) 0.107(8) 0.112(9) -0.042(7) 0.027(7) -0.002(6)
C8 0.103(9) 0.124(9) 0.114(10) -0.036(7) 0.016(8) 0.038(7)
C9 0.091(9) 0.140(10) 0.146(12) -0.069(9) -0.034(8) 0.017(7)
C10 0.085(10) 0.29(2) 0.23(2) 0.090(17) 0.029(11) -0.008(12)
C11 0.156(15) 0.60(5) 0.065(11) -0.019(17) 0.038(11) 0.01(2)
C12 0.49(4) 0.198(19) 0.175(19) 0.037(14) 0.21(3) 0.00(2)
O1 0.061(4) 0.121(5) 0.103(6) -0.032(4) 0.005(4) 0.020(4)
C13 0.102(10) 0.147(12) 0.167(14) -0.058(10) -0.042(10) 0.033(9)
C14 0.135(13) 0.160(14) 0.209(19) -0.080(13) -0.063(12) 0.050(11)
C15 0.100(10) 0.146(12) 0.178(15) 0.014(11) 0.005(10) 0.045(9)
C16 0.087(9) 0.152(12) 0.166(14) -0.037(10) 0.016(9) 0.029(8)
C17 0.090(8) 0.096(8) 0.108(10) 0.026(7) 0.026(8) 0.049(6)
C18 0.092(9) 0.146(11) 0.144(13) -0.005(9) 0.055(9) 0.067(8)
C19 0.102(11) 0.123(11) 0.193(18) -0.020(11) 0.061(11) 0.006(9)
C20 0.058(8) 0.174(14) 0.185(17) -0.046(13) 0.012(10) 0.045(8)
C21 0.100(11) 0.137(11) 0.175(16) -0.010(11) -0.017(11) 0.033(9)
C22 0.076(8) 0.123(9) 0.121(11) 0.018(8) 0.021(8) 0.029(7)
C23 0.133(12) 0.199(16) 0.081(10) 0.005(10) 0.050(9) 0.047(11)
C24 0.26(2) 0.104(10) 0.190(17) 0.007(10) 0.135(16) 0.001(11)
C25 0.175(15) 0.188(16) 0.148(15) 0.000(13) 0.083(13) -0.024(12)
C26 0.121(11) 0.249(19) 0.090(11) 0.094(12) 0.013(10) 0.060(12)
C27 0.21(2) 0.31(3) 0.32(3) 0.16(3) 0.12(2) 0.05(2)
C28 0.21(2) 0.47(4) 0.109(15) -0.07(2) 0.021(15) 0.00(2)
C29 0.043(5) 0.056(5) 0.098(9) -0.001(5) 0.021(6) -0.005(4)
C30 0.048(6) 0.069(6) 0.076(8) -0.007(5) 0.010(5) 0.001(4)
C31 0.062(7) 0.093(8) 0.130(11) -0.015(7) 0.007(7) -0.008(6)
C32 0.066(7) 0.066(7) 0.180(14) -0.015(8) 0.044(9) -0.014(5)
C33 0.093(10) 0.087(8) 0.174(15) 0.002(9) 0.073(10) -0.009(7)
C34 0.067(7) 0.066(6) 0.120(10) 0.011(6) 0.054(7) 0.002(5)
C35 0.120(10) 0.151(11) 0.089(10) 0.039(8) 0.062(8) 0.020(8)
C36 0.27(2) 0.24(2) 0.161(17) 0.104(16) 0.049(16) -0.045(17)
C37 0.161(16) 0.53(4) 0.141(16) -0.06(2) 0.061(13) 0.15(2)
C38 0.063(6) 0.087(6) 0.054(6) -0.007(5) -0.001(5) 0.008(5)
C39 0.235(18) 0.153(12) 0.098(11) -0.023(9) 0.073(12) -0.008(12)
C40 0.124(11) 0.184(14) 0.191(16) 0.104(13) 0.050(11) 0.035(10)
O2 0.116(7) 0.103(7) 0.208(11) -0.015(7) 0.062(8) 0.016(5)
C41 0.139(16) 0.134(15) 0.34(3) 0.075(17) 0.028(19) 0.011(13)
C42 0.132(19) 0.18(2) 0.57(6) 0.09(3) 0.06(3) 0.054(17)
C43 0.15(2) 0.23(3) 0.54(6) -0.08(3) 0.14(3) 0.04(2)
C44 0.30(3) 0.163(18) 0.34(4) -0.09(2) 0.12(3) 0.060(19)
O3 0.148(8) 0.117(6) 0.108(7) -0.023(6) 0.024(6) -0.028(5)
C45 0.40(4) 0.30(3) 0.17(2) -0.13(2) 0.10(2) -0.21(3)
C46 0.30(3) 0.23(3) 0.17(2) 0.01(2) -0.03(2) -0.03(2)
C47 0.57(6) 0.20(2) 0.17(2) -0.055(19) 0.01(3) -0.17(3)
C48 0.26(3) 0.42(4) 0.26(3) -0.14(3) 0.15(2) -0.23(3)
O4 0.114(7) 0.098(6) 0.298(14) 0.083(7) 0.121(8) 0.025(5)
C49 0.157(15) 0.122(13) 0.55(4) 0.133(18) 0.21(2) 0.025(10)
C50 0.099(9) 0.120(10) 0.195(15) 0.023(9) 0.075(10) -0.001(8)
C51 0.096(9) 0.103(9) 0.170(13) 0.032(8) 0.052(9) 0.001(7)
C52 0.136(12) 0.112(11) 0.26(2) 0.063(11) 0.109(13) 0.019(9)

loop_
_atom_type_symbol
_atom_type_description
_atom_type_scat_dispersion_real
_atom_type_scat_dispersion_imag
_atom_type_scat_source
C C 0.0033 0.0016 'International Tables Vol C Tables 4.2.6.8 and 6.1.1.4'
H H 0.0000 0.0000 'International Tables Vol C Tables 4.2.6.8 and 6.1.1.4'
N N 0.0061 0.0033 'International Tables Vol C Tables 4.2.6.8 and 6.1.1.4'
O O 0.0106 0.0060 'International Tables Vol C Tables 4.2.6.8 and 6.1.1.4'
Ba Ba -0.3244 2.2819 'International Tables Vol C Tables 4.2.6.8 and 6.1.1.4'
Si Si 0.0817 0.0704 'International Tables Vol C Tables 4.2.6.8 and 6.1.1.4'
K K 0.2009 0.2494 'International Tables Vol C Tables 4.2.6.8 and 6.1.1.4'

loop_
_geom_angle_atom_site_label_1
_geom_angle_atom_site_label_2
_geom_angle_atom_site_label_3
_geom_angle
_geom_angle_site_symmetry_1
_geom_angle_site_symmetry_3
_geom_angle_publ_flag
N1 Ba N2 110.0(2) . . ?
N1 Ba N3 104.6(2) . . ?
N2 Ba N3 125.9(2) . . ?
N1 Ba O1 120.8(2) . . ?
N2 Ba O1 83.7(2) . . ?
N3 Ba O1 112.2(2) . . ?
N1 Ba N4 117.9(2) . . ?
N2 Ba N4 129.7(2) . . ?
N3 Ba N4 27.8(2) . . ?
O1 Ba N4 84.8(2) . . ?
N1 Ba C3 55.0(2) . . ?
N2 Ba C3 126.0(2) . . ?
N3 Ba C3 107.8(2) . . ?
O1 Ba C3 70.1(2) . . ?
N4 Ba C3 94.8(2) . . ?
N1 Ba Si2 24.87(15) . . ?
N2 Ba Si2 94.23(16) . . ?
N3 Ba Si2 100.96(15) . . ?
O1 Ba Si2 140.37(18) . . ?
N4 Ba Si2 123.81(18) . . ?
C3 Ba Si2 79.77(18) . . ?
N1 Ba Si4 125.70(15) . . ?
N2 Ba Si4 23.69(19) . . ?
N3 Ba Si4 102.43(16) . . ?
O1 Ba Si4 89.70(16) . . ?
N4 Ba Si4 107.91(15) . . ?
C3 Ba Si4 148.22(19) . . ?
Si2 Ba Si4 104.06(8) . . ?
N1 Ba Si1 24.06(15) . . ?
N2 Ba Si1 120.26(18) . . ?
N3 Ba Si1 108.35(15) . . ?
O1 Ba Si1 98.65(17) . . ?
N4 Ba Si1 109.80(14) . . ?
C3 Ba Si1 30.96(17) . . ?
Si2 Ba Si1 48.85(7) . . ?
Si4 Ba Si1 141.93(8) . . ?
N1 Ba Si3 92.01(15) . . ?
N2 Ba Si3 23.39(19) . . ?
N3 Ba Si3 148.50(15) . . ?
O1 Ba Si3 79.81(15) . . ?
N4 Ba Si3 150.13(16) . . ?
C3 Ba Si3 103.64(18) . . ?
Si2 Ba Si3 82.99(7) . . ?
Si4 Ba Si3 47.07(9) . . ?
Si1 Ba Si3 97.79(7) . . ?
N1 Si1 C1 115.4(5) . . ?
N1 Si1 C2 115.0(5) . . ?
C1 Si1 C2 105.9(6) . . ?
N1 Si1 C3 107.6(4) . . ?
C1 Si1 C3 107.3(6) . . ?
C2 Si1 C3 105.0(5) . . ?
N1 Si1 Ba 40.9(2) . . ?
C1 Si1 Ba 128.7(4) . . ?
C2 Si1 Ba 125.2(4) . . ?
C3 Si1 Ba 66.7(3) . . ?
N1 Si2 C6 116.7(5) . . ?
N1 Si2 C5 115.5(5) . . ?
C6 Si2 C5 103.7(7) . . ?
N1 Si2 C4 108.4(5) . . ?
C6 Si2 C4 106.2(6) . . ?
C5 Si2 C4 105.4(7) . . ?
N1 Si2 Ba 41.8(3) . . ?
C6 Si2 Ba 135.2(5) . . ?
C5 Si2 Ba 120.9(4) . . ?
C4 Si2 Ba 67.1(4) . . ?
N2 Si3 C7 110.1(4) . . ?
N2 Si3 C8 114.2(5) . . ?
C7 Si3 C8 107.8(5) . . ?
N2 Si3 C9 116.1(5) . . ?
C7 Si3 C9 103.6(6) . . ?
C8 Si3 C9 104.3(5) . . ?
N2 Si3 Ba 40.2(3) . . ?
C7 Si3 Ba 70.5(3) . . ?
C8 Si3 Ba 121.6(4) . . ?
C9 Si3 Ba 133.6(4) . . ?
N2 Si4 C10 115.2(6) . . ?
N2 Si4 C11 115.5(7) . . ?
C10 Si4 C11 106.2(9) . . ?
N2 Si4 C12 109.8(6) . . ?
C10 Si4 C12 107.1(10) . . ?
C11 Si4 C12 101.9(12) . . ?
N2 Si4 Ba 40.8(3) . . ?
C10 Si4 Ba 114.9(6) . . ?
C11 Si4 Ba 138.5(6) . . ?
C12 Si4 Ba 71.5(5) . . ?
O2 K O4 83.3(3) . . ?
O2 K O3 87.8(3) . . ?
O4 K O3 89.7(3) . . ?
O2 K N5 94.5(3) . . ?
O4 K N5 129.1(3) . . ?
O3 K N5 141.1(3) . . ?
O2 K C29 145.0(3) . . ?
O4 K C29 117.8(3) . . ?
O3 K C29 117.8(3) . . ?
N5 K C29 50.5(2) . . ?
O2 K C30 148.0(3) . . ?
O4 K C30 128.7(3) . . ?
O3 K C30 93.1(3) . . ?
N5 K C30 65.5(2) . . ?
C29 K C30 25.6(2) . . ?
O2 K C34 148.8(4) . . ?
O4 K C34 92.5(3) . . ?
O3 K C34 123.2(3) . . ?
N5 K C34 64.5(3) . . ?
C29 K C34 25.4(2) . . ?
C30 K C34 45.1(3) . . ?
O2 K C33 159.1(4) . . ?
O4 K C33 78.9(3) . . ?
O3 K C33 102.7(4) . . ?
N5 K C33 88.5(3) . . ?
C29 K C33 42.9(3) . . ?
C30 K C33 50.6(3) . . ?
C34 K C33 24.2(3) . . ?
O2 K C31 158.1(4) . . ?
O4 K C31 110.5(3) . . ?
O3 K C31 75.6(3) . . ?
N5 K C31 89.7(3) . . ?
C29 K C31 43.4(2) . . ?
C30 K C31 24.6(2) . . ?
C34 K C31 50.7(3) . . ?
C33 K C31 42.3(3) . . ?
O2 K C32 164.8(3) . . ?
O4 K C32 86.8(3) . . ?
O3 K C32 80.7(3) . . ?
N5 K C32 100.7(3) . . ?
C29 K C32 50.2(2) . . ?
C30 K C32 43.6(3) . . ?
C34 K C32 42.9(3) . . ?
C33 K C32 23.6(3) . . ?
C31 K C32 24.5(3) . . ?
Si1 N1 Si2 131.2(5) . . ?
Si1 N1 Ba 115.1(3) . . ?
Si2 N1 Ba 113.3(4) . . ?
Si4 N2 Si3 128.0(5) . . ?
Si4 N2 Ba 115.5(4) . . ?
Si3 N2 Ba 116.4(4) . . ?
N4 N3 C29 120.1(7) . . ?
N4 N3 Ba 78.9(5) . . ?
C29 N3 Ba 159.5(5) . . ?
N5 N4 N3 113.6(9) . . ?
N5 N4 Ba 171.2(7) . . ?
N3 N4 Ba 73.2(5) . . ?
N4 N5 C17 107.3(8) . . ?
N4 N5 K 139.8(7) . . ?
C17 N5 K 112.7(6) . . ?
Si1 C1 H1A 109.5 . . ?
Si1 C1 H1B 109.5 . . ?
H1A C1 H1B 109.5 . . ?
Si1 C1 H1C 109.5 . . ?
H1A C1 H1C 109.5 . . ?
H1B C1 H1C 109.5 . . ?
Si1 C2 H2A 109.5 . . ?
Si1 C2 H2B 109.5 . . ?
H2A C2 H2B 109.5 . . ?
Si1 C2 H2C 109.5 . . ?
H2A C2 H2C 109.5 . . ?
H2B C2 H2C 109.5 . . ?
Si1 C3 Ba 82.3(3) . . ?
Si2 C4 H4A 109.5 . . ?
Si2 C4 H4B 109.5 . . ?
H4A C4 H4B 109.5 . . ?
Si2 C4 H4C 109.5 . . ?
H4A C4 H4C 109.5 . . ?
H4B C4 H4C 109.5 . . ?
Si2 C5 H5A 109.5 . . ?
Si2 C5 H5B 109.5 . . ?
H5A C5 H5B 109.5 . . ?
Si2 C5 H5C 109.5 . . ?
H5A C5 H5C 109.5 . . ?
H5B C5 H5C 109.5 . . ?
Si2 C6 H6A 109.5 . . ?
Si2 C6 H6B 109.5 . . ?
H6A C6 H6B 109.5 . . ?
Si2 C6 H6C 109.5 . . ?
H6A C6 H6C 109.5 . . ?
H6B C6 H6C 109.5 . . ?
Si3 C7 H7A 109.5 . . ?
Si3 C7 H7B 109.5 . . ?
H7A C7 H7B 109.5 . . ?
Si3 C7 H7C 109.5 . . ?
H7A C7 H7C 109.5 . . ?
H7B C7 H7C 109.5 . . ?
Si3 C8 H8A 109.5 . . ?
Si3 C8 H8B 109.5 . . ?
H8A C8 H8B 109.5 . . ?
Si3 C8 H8C 109.5 . . ?
H8A C8 H8C 109.5 . . ?
H8B C8 H8C 109.5 . . ?
Si3 C9 H9A 109.5 . . ?
Si3 C9 H9B 109.5 . . ?
H9A C9 H9B 109.5 . . ?
Si3 C9 H9C 109.5 . . ?
H9A C9 H9C 109.5 . . ?
H9B C9 H9C 109.5 . . ?
Si4 C10 H10A 109.5 . . ?
Si4 C10 H10B 109.5 . . ?
H10A C10 H10B 109.5 . . ?
Si4 C10 H10C 109.5 . . ?
H10A C10 H10C 109.5 . . ?
H10B C10 H10C 109.5 . . ?
Si4 C11 H11A 109.5 . . ?
Si4 C11 H11B 109.5 . . ?
H11A C11 H11B 109.5 . . ?
Si4 C11 H11C 109.5 . . ?
H11A C11 H11C 109.5 . . ?
H11B C11 H11C 109.5 . . ?
Si4 C12 H12A 109.5 . . ?
Si4 C12 H12B 109.5 . . ?
H12A C12 H12B 109.5 . . ?
Si4 C12 H12C 109.5 . . ?
H12A C12 H12C 109.5 . . ?
H12B C12 H12C 109.5 . . ?
C13 O1 C16 105.8(8) . . ?
C13 O1 Ba 127.6(7) . . ?
C16 O1 Ba 126.1(6) . . ?
C14 C13 O1 111.9(11) . . ?
C14 C13 H13A 109.2 . . ?
O1 C13 H13A 109.2 . . ?
C14 C13 H13B 109.2 . . ?
O1 C13 H13B 109.2 . . ?
H13A C13 H13B 107.9 . . ?
C13 C14 C15 107.8(12) . . ?
C13 C14 H14A 110.1 . . ?
C15 C14 H14A 110.1 . . ?
C13 C14 H14B 110.1 . . ?
C15 C14 H14B 110.1 . . ?
H14A C14 H14B 108.5 . . ?
C14 C15 C16 102.6(11) . . ?
C14 C15 H15A 111.3 . . ?
C16 C15 H15A 111.3 . . ?
C14 C15 H15B 111.3 . . ?
C16 C15 H15B 111.3 . . ?
H15A C15 H15B 109.2 . . ?
O1 C16 C15 105.3(11) . . ?
O1 C16 H16A 110.7 . . ?
C15 C16 H16A 110.7 . . ?
O1 C16 H16B 110.7 . . ?
C15 C16 H16B 110.7 . . ?
H16A C16 H16B 108.8 . . ?
C22 C17 C18 123.8(11) . . ?
C22 C17 N5 117.6(10) . . ?
C18 C17 N5 118.5(10) . . ?
C19 C18 C17 117.3(14) . . ?
C19 C18 C23 119.0(13) . . ?
C17 C18 C23 122.8(10) . . ?
C18 C19 C20 121.3(15) . . ?
C18 C19 H19 119.3 . . ?
C20 C19 H19 119.3 . . ?
C19 C20 C21 121.5(12) . . ?
C19 C20 H20 119.2 . . ?
C21 C20 H20 119.2 . . ?
C22 C21 C20 117.0(14) . . ?
C22 C21 H21 121.5 . . ?
C20 C21 H21 121.5 . . ?
C17 C22 C21 118.4(13) . . ?
C17 C22 C26 123.3(10) . . ?
C21 C22 C26 118.2(14) . . ?
C25 C23 C18 110.8(13) . . ?
C25 C23 C24 112.4(11) . . ?
C18 C23 C24 109.7(13) . . ?
C25 C23 H23 107.9 . . ?
C18 C23 H23 107.9 . . ?
C24 C23 H23 107.9 . . ?
C23 C24 H24A 109.5 . . ?
C23 C24 H24B 109.5 . . ?
H24A C24 H24B 109.5 . . ?
C23 C24 H24C 109.5 . . ?
H24A C24 H24C 109.5 . . ?
H24B C24 H24C 109.5 . . ?
C23 C25 H25A 109.5 . . ?
C23 C25 H25B 109.5 . . ?
H25A C25 H25B 109.5 . . ?
C23 C25 H25C 109.5 . . ?
H25A C25 H25C 109.5 . . ?
H25B C25 H25C 109.5 . . ?
C22 C26 C28 109.9(14) . . ?
C22 C26 C27 113.3(16) . . ?
C28 C26 C27 114.3(15) . . ?
C22 C26 H26 106.2 . . ?
C28 C26 H26 106.2 . . ?
C27 C26 H26 106.2 . . ?
C26 C27 H27A 109.5 . . ?
C26 C27 H27B 109.5 . . ?
H27A C27 H27B 109.5 . . ?
C26 C27 H27C 109.5 . . ?
H27A C27 H27C 109.5 . . ?
H27B C27 H27C 109.5 . . ?
C26 C28 H28A 109.5 . . ?
C26 C28 H28B 109.5 . . ?
H28A C28 H28B 109.5 . . ?
C26 C28 H28C 109.5 . . ?
H28A C28 H28C 109.5 . . ?
H28B C28 H28C 109.5 . . ?
C34 C29 C30 122.7(9) . . ?
C34 C29 N3 118.7(9) . . ?
C30 C29 N3 118.3(8) . . ?
C34 C29 K 80.5(5) . . ?
C30 C29 K 80.2(5) . . ?
N3 C29 K 116.0(5) . . ?
C31 C30 C29 117.0(10) . . ?
C31 C30 C38 121.7(10) . . ?
C29 C30 C38 121.1(8) . . ?
C31 C30 K 81.8(6) . . ?
C29 C30 K 74.2(5) . . ?
C38 C30 K 117.4(5) . . ?
C30 C31 C32 120.9(11) . . ?
C30 C31 K 73.6(5) . . ?
C32 C31 K 79.0(7) . . ?
C30 C31 H31 119.5 . . ?
C32 C31 H31 119.5 . . ?
K C31 H31 118.6 . . ?
C33 C32 C31 118.6(11) . . ?
C33 C32 K 75.8(7) . . ?
C31 C32 K 76.5(6) . . ?
C33 C32 H32 120.7 . . ?
C31 C32 H32 120.7 . . ?
K C32 H32 118.0 . . ?
C32 C33 C34 124.0(12) . . ?
C32 C33 K 80.7(7) . . ?
C34 C33 K 75.0(6) . . ?
C32 C33 H33 118.0 . . ?
C34 C33 H33 118.0 . . ?
K C33 H33 116.6 . . ?
C33 C34 C29 116.9(11) . . ?
C33 C34 C35 120.6(11) . . ?
C29 C34 C35 122.6(10) . . ?
C33 C34 K 80.8(7) . . ?
C29 C34 K 74.1(5) . . ?
C35 C34 K 113.1(6) . . ?
C34 C35 C36 114.9(12) . . ?
C34 C35 C37 109.1(11) . . ?
C36 C35 C37 108.4(14) . . ?
C34 C35 H35 108.1 . . ?
C36 C35 H35 108.1 . . ?
C37 C35 H35 108.1 . . ?
C35 C36 H36A 109.5 . . ?
C35 C36 H36B 109.5 . . ?
H36A C36 H36B 109.5 . . ?
C35 C36 H36C 109.5 . . ?
H36A C36 H36C 109.5 . . ?
H36B C36 H36C 109.5 . . ?
C35 C37 H37A 109.5 . . ?
C35 C37 H37B 109.5 . . ?
H37A C37 H37B 109.5 . . ?
C35 C37 H37C 109.5 . . ?
H37A C37 H37C 109.5 . . ?
H37B C37 H37C 109.5 . . ?
C39 C38 C40 111.1(11) . . ?
C39 C38 C30 112.7(9) . . ?
C40 C38 C30 110.2(9) . . ?
C39 C38 H38 107.5 . . ?
C40 C38 H38 107.5 . . ?
C30 C38 H38 107.5 . . ?
C38 C39 H39A 109.5 . . ?
C38 C39 H39B 109.5 . . ?
H39A C39 H39B 109.5 . . ?
C38 C39 H39C 109.5 . . ?
H39A C39 H39C 109.5 . . ?
H39B C39 H39C 109.5 . . ?
C38 C40 H40A 109.5 . . ?
C38 C40 H40B 109.5 . . ?
H40A C40 H40B 109.5 . . ?
C38 C40 H40C 109.5 . . ?
H40A C40 H40C 109.5 . . ?
H40B C40 H40C 109.5 . . ?
C41 O2 C44 102.7(15) . . ?
C41 O2 K 131.5(13) . . ?
C44 O2 K 125.7(14) . . ?
C42 C41 O2 122(3) . . ?
C42 C41 H41A 106.9 . . ?
O2 C41 H41A 106.9 . . ?
C42 C41 H41B 106.9 . . ?
O2 C41 H41B 106.9 . . ?
H41A C41 H41B 106.7 . . ?
C41 C42 C43 94.5(19) . . ?
C41 C42 H42A 112.8 . . ?
C43 C42 H42A 112.8 . . ?
C41 C42 H42B 112.8 . . ?
C43 C42 H42B 112.8 . . ?
H42A C42 H42B 110.3 . . ?
C44 C43 C42 109(2) . . ?
C44 C43 H43A 109.9 . . ?
C42 C43 H43A 109.9 . . ?
C44 C43 H43B 109.9 . . ?
C42 C43 H43B 109.9 . . ?
H43A C43 H43B 108.3 . . ?
C43 C44 O2 110(2) . . ?
C43 C44 H44A 109.8 . . ?
O2 C44 H44A 109.8 . . ?
C43 C44 H44B 109.8 . . ?
O2 C44 H44B 109.8 . . ?
H44A C44 H44B 108.2 . . ?
C45 O3 C48 101.6(15) . . ?
C45 O3 K 140.3(11) . . ?
C48 O3 K 116.7(10) . . ?
O3 C45 C46 114(2) . . ?
O3 C45 H45A 108.7 . . ?
C46 C45 H45A 108.7 . . ?
O3 C45 H45B 108.7 . . ?
C46 C45 H45B 108.7 . . ?
H45A C45 H45B 107.6 . . ?
C47 C46 C45 91.7(18) . . ?
C47 C46 H46A 113.3 . . ?
C45 C46 H46A 113.3 . . ?
C47 C46 H46B 113.3 . . ?
C45 C46 H46B 113.4 . . ?
H46A C46 H46B 110.7 . . ?
C46 C47 C48 93.7(19) . . ?
C46 C47 H47A 113.0 . . ?
C48 C47 H47A 113.0 . . ?
C46 C47 H47B 113.0 . . ?
C48 C47 H47B 113.0 . . ?
H47A C47 H47B 110.4 . . ?
O3 C48 C47 99.0(14) . . ?
O3 C48 H48A 112.0 . . ?
C47 C48 H48A 112.0 . . ?
O3 C48 H48B 112.0 . . ?
C47 C48 H48B 112.0 . . ?
H48A C48 H48B 109.7 . . ?
C52 O4 C49 106.6(9) . . ?
C52 O4 K 122.8(7) . . ?
C49 O4 K 130.1(8) . . ?
C50 C49 O4 110.2(12) . . ?
C50 C49 H49A 109.6 . . ?
O4 C49 H49A 109.6 . . ?
C50 C49 H49B 109.6 . . ?
O4 C49 H49B 109.6 . . ?
H49A C49 H49B 108.1 . . ?
C49 C50 C51 106.1(11) . . ?
C49 C50 H50A 110.5 . . ?
C51 C50 H50A 110.5 . . ?
C49 C50 H50B 110.5 . . ?
C51 C50 H50B 110.5 . . ?
H50A C50 H50B 108.7 . . ?
C50 C51 C52 101.1(10) . . ?
C50 C51 H51A 111.5 . . ?
C52 C51 H51A 111.5 . . ?
C50 C51 H51B 111.5 . . ?
C52 C51 H51B 111.5 . . ?
H51A C51 H51B 109.4 . . ?
O4 C52 C51 106.6(11) . . ?
O4 C52 H52A 110.4 . . ?
C51 C52 H52A 110.4 . . ?
O4 C52 H52B 110.4 . . ?
C51 C52 H52B 110.4 . . ?
H52A C52 H52B 108.6 . . ?

loop_
_geom_bond_atom_site_label_1
_geom_bond_atom_site_label_2
_geom_bond_distance
_geom_bond_site_symmetry_2
_geom_bond_publ_flag
Ba N1 2.671(7) . ?
Ba N2 2.675(7) . ?
Ba N3 2.805(7) . ?
Ba O1 2.806(6) . ?
Ba N4 2.876(9) . ?
Ba C3 3.426(10) . ?
Ba Si2 3.680(3) . ?
Ba Si4 3.693(3) . ?
Ba Si1 3.697(3) . ?
Ba Si3 3.713(3) . ?
Si1 N1 1.664(7) . ?
Si1 C1 1.876(11) . ?
Si1 C2 1.888(11) . ?
Si1 C3 1.919(10) . ?
Si2 N1 1.686(7) . ?
Si2 C6 1.861(12) . ?
Si2 C5 1.864(13) . ?
Si2 C4 1.905(13) . ?
Si3 N2 1.646(9) . ?
Si3 C7 1.866(11) . ?
Si3 C8 1.875(10) . ?
Si3 C9 1.914(10) . ?
Si4 N2 1.644(8) . ?
Si4 C10 1.792(15) . ?
Si4 C11 1.865(15) . ?
Si4 C12 1.867(18) . ?
K O2 2.648(9) . ?
K O4 2.664(8) . ?
K O3 2.685(9) . ?
K N5 2.851(9) . ?
K C29 3.143(8) . ?
K C30 3.219(9) . ?
K C34 3.223(9) . ?
K C33 3.293(12) . ?
K C31 3.320(10) . ?
K C32 3.352(11) . ?
N3 N4 1.368(10) . ?
N3 C29 1.426(10) . ?
N4 N5 1.209(10) . ?
N5 C17 1.561(12) . ?
C1 H1A 0.9800 . ?
C1 H1B 0.9800 . ?
C1 H1C 0.9800 . ?
C2 H2A 0.9800 . ?
C2 H2B 0.9800 . ?
C2 H2C 0.9800 . ?
C4 H4A 0.9800 . ?
C4 H4B 0.9800 . ?
C4 H4C 0.9800 . ?
C5 H5A 0.9800 . ?
C5 H5B 0.9800 . ?
C5 H5C 0.9800 . ?
C6 H6A 0.9800 . ?
C6 H6B 0.9800 . ?
C6 H6C 0.9800 . ?
C7 H7A 0.9800 . ?
C7 H7B 0.9800 . ?
C7 H7C 0.9800 . ?
C8 H8A 0.9800 . ?
C8 H8B 0.9800 . ?
C8 H8C 0.9800 . ?
C9 H9A 0.9800 . ?
C9 H9B 0.9800 . ?
C9 H9C 0.9800 . ?
C10 H10A 0.9800 . ?
C10 H10B 0.9800 . ?
C10 H10C 0.9800 . ?
C11 H11A 0.9800 . ?
C11 H11B 0.9800 . ?
C11 H11C 0.9800 . ?
C12 H12A 0.9800 . ?
C12 H12B 0.9800 . ?
C12 H12C 0.9800 . ?
O1 C13 1.402(13) . ?
O1 C16 1.405(13) . ?
C13 C14 1.352(16) . ?
C13 H13A 0.9900 . ?
C13 H13B 0.9900 . ?
C14 C15 1.442(17) . ?
C14 H14A 0.9900 . ?
C14 H14B 0.9900 . ?
C15 C16 1.513(17) . ?
C15 H15A 0.9900 . ?
C15 H15B 0.9900 . ?
C16 H16A 0.9900 . ?
C16 H16B 0.9900 . ?
C17 C22 1.400(16) . ?
C17 C18 1.405(16) . ?
C18 C19 1.361(16) . ?
C18 C23 1.554(17) . ?
C19 C20 1.377(19) . ?
C19 H19 0.9500 . ?
C20 C21 1.45(2) . ?
C20 H20 0.9500 . ?
C21 C22 1.400(16) . ?
C21 H21 0.9500 . ?
C22 C26 1.545(18) . ?
C23 C25 1.509(19) . ?
C23 C24 1.564(18) . ?
C23 H23 1.0000 . ?
C24 H24A 0.9800 . ?
C24 H24B 0.9800 . ?
C24 H24C 0.9800 . ?
C25 H25A 0.9800 . ?
C25 H25B 0.9800 . ?
C25 H25C 0.9800 . ?
C26 C28 1.56(2) . ?
C26 C27 1.57(2) . ?
C26 H26 1.0000 . ?
C27 H27A 0.9800 . ?
C27 H27B 0.9800 . ?
C27 H27C 0.9800 . ?
C28 H28A 0.9800 . ?
C28 H28B 0.9800 . ?
C28 H28C 0.9800 . ?
C29 C34 1.401(12) . ?
C29 C30 1.412(12) . ?
C30 C31 1.395(12) . ?
C30 C38 1.497(12) . ?
C31 C32 1.416(16) . ?
C31 H31 0.9500 . ?
C32 C33 1.358(16) . ?
C32 H32 0.9500 . ?
C33 C34 1.368(15) . ?
C33 H33 0.9500 . ?
C34 C35 1.507(15) . ?
C35 C36 1.520(18) . ?
C35 C37 1.543(18) . ?
C35 H35 1.0000 . ?
C36 H36A 0.9800 . ?
C36 H36B 0.9800 . ?
C36 H36C 0.9800 . ?
C37 H37A 0.9800 . ?
C37 H37B 0.9800 . ?
C37 H37C 0.9800 . ?
C38 C39 1.458(14) . ?
C38 C40 1.472(15) . ?
C38 H38 1.0000 . ?
C39 H39A 0.9800 . ?
C39 H39B 0.9800 . ?
C39 H39C 0.9800 . ?
C40 H40A 0.9800 . ?
C40 H40B 0.9800 . ?
C40 H40C 0.9800 . ?
O2 C41 1.37(2) . ?
O2 C44 1.41(2) . ?
C41 C42 1.36(3) . ?
C41 H41A 0.9900 . ?
C41 H41B 0.9900 . ?
C42 C43 1.59(3) . ?
C42 H42A 0.9900 . ?
C42 H42B 0.9900 . ?
C43 C44 1.37(3) . ?
C43 H43A 0.9900 . ?
C43 H43B 0.9900 . ?
C44 H44A 0.9900 . ?
C44 H44B 0.9900 . ?
O3 C45 1.24(2) . ?
O3 C48 1.433(18) . ?
C45 C46 1.494(17) . ?
C45 H45A 0.9900 . ?
C45 H45B 0.9900 . ?
C46 C47 1.428(17) . ?
C46 H46A 0.9900 . ?
C46 H46B 0.9900 . ?
C47 C48 1.509(17) . ?
C47 H47A 0.9900 . ?
C47 H47B 0.9900 . ?
C48 H48A 0.9900 . ?
C48 H48B 0.9900 . ?
O4 C52 1.377(13) . ?
O4 C49 1.399(15) . ?
C49 C50 1.373(16) . ?
C49 H49A 0.9900 . ?
C49 H49B 0.9900 . ?
C50 C51 1.470(15) . ?
C50 H50A 0.9900 . ?
C50 H50B 0.9900 . ?
C51 C52 1.474(15) . ?
C51 H51A 0.9900 . ?
C51 H51B 0.9900 . ?
C52 H52A 0.9900 . ?
C52 H52B 0.9900 . ?
